data_1004152
loop_
_publ_author_name
'Mentre, O'
'Abraham, F'

_publ_section_title
;
Synthesis, crystal structure, infrared characterization, and electrical
properties of the new Bi9 (V(1-x) P(x))2 Cl O18 series (0 <= x <= 1)
;
_journal_coden_ASTM JSSCBI
_journal_name_full 'Journal of Solid State Chemistry'
_journal_page_first 34
_journal_page_last 45
_journal_paper_doi 10.1006/jssc.1997.7644
_journal_volume 136
_journal_year 1998
_chemical_formula_structural 'Bi9 V2 Cl O18'
_chemical_formula_sum 'Bi9 Cl O18 V2'
_chemical_name_systematic 'Bismuth vanadium chloride oxide'
_space_group_IT_number 11
_symmetry_cell_setting monoclinic
_symmetry_Int_Tables_number 11
_symmetry_space_group_name_Hall '-P 2yb'
_symmetry_space_group_name_H-M 'P 1 21/m 1'
_cell_angle_alpha 90
_cell_angle_beta 93.67(1)
_cell_angle_gamma 90
_cell_formula_units_Z 2
_cell_length_a 11.671(2)
_cell_length_b 5.463(1)
_cell_length_c 14.792(3)
_cell_volume 941.2
_refine_ls_R_factor_all 0.035
_cod_database_code 1004152

loop_
_symmetry_equiv_pos_as_xyz
x,y,z
-x,1/2+y,-z
-x,-y,-z
x,1/2-y,z

loop_
_atom_site_aniso_label
_atom_site_aniso_U_11
_atom_site_aniso_U_12
_atom_site_aniso_U_13
_atom_site_aniso_U_22
_atom_site_aniso_U_23
_atom_site_aniso_U_33
Bi1 0.0061(3) 0. 0.0004(2) 0.0112(4) 0. 0.0096(4)
Bi2 0.0085(3) 0. -0.0010(2) 0.0092(4) 0. 0.0064(3)
Bi3 0.0080(3) 0. 0.0010(2) 0.0216(5) 0. 0.0067(3)
Bi4 0.0064(3) 0. 0.0004(2) 0.0238(5) 0. 0.0068(3)
Bi5 0.0074(3) 0. 0.0005(3) 0.0250(5) 0. 0.0096(4)
Bi6 0.0102(3) 0. -0.0006(2) 0.0163(4) 0. 0.0055(3)
Bi7 0.0075(3) 0. 0.0001(2) 0.0114(4) 0. 0.0069(3)
Bi8 0.0078(3) 0. 0.0005(2) 0.0112(4) 0. 0.0099(4)
Bi9 0.0095(4) 0.0044(4) 0.0041(4) 0.0158(9) 0.0083(5) 0.0221(5)
V1 0.006(1) 0. -0.001(1) 0.008(2) 0. 0.008(2)
V2 0.006(1) 0. .000(1) 0.032(2) 0. 0.006(1)
Cl1 0.081(6) 0. 0.0004(4) 0.026(4) 0. 0.022(4)

loop_
_atom_site_label
_atom_site_type_symbol
_atom_site_symmetry_multiplicity
_atom_site_Wyckoff_symbol
_atom_site_fract_x
_atom_site_fract_y
_atom_site_fract_z
_atom_site_occupancy
_atom_site_attached_hydrogens
_atom_site_calc_flag
Bi1 Bi3+ 2 e 0.30514(6) 0.25 0.21706(5) 1. 0 d
Bi2 Bi3+ 2 e 0.54312(6) 0.25 0.65271(5) 1. 0 d
Bi3 Bi3+ 2 e 0.86075(6) 0.25 0.66356(5) 1. 0 d
Bi4 Bi3+ 2 e 0.95414(6) 0.25 0.15650(5) 1. 0 d
Bi5 Bi3+ 2 e 0.61437(6) 0.25 0.20042(6) 1. 0 d
Bi6 Bi3+ 2 e 0.26125(6) 0.25 0.47071(5) 1. 0 d
Bi7 Bi3+ 2 e 0.26166(6) 0.25 0.95538(5) 1. 0 d
Bi8 Bi3+ 2 e 0.96168(6) 0.25 0.41215(5) 1. 0 d
Bi9 Bi3+ 4 f 0.55723(8) 0.3057(2) 0.91299(8) 0.5 0 d
V1 V5+ 2 e 0.1984(2) 0.25 0.7196(2) 1. 0 d
V2 V5+ 2 e 0.8609(3) 0.25 0.9070(3) 1. 0 d
Cl1 Cl1- 2 e 0.5715(8) 0.25 0.4330(5) 1. 0 d
O1 O2- 4 f 0.5995(8) -0.003(2) 0.0861(7) 1. 0 d
O2 O2- 4 f 0.4538(7) -0.001(2) 0.2279(7) 1. 0 d
O3 O2- 4 f 0.2950(8) 0.505(2) 0.3599(7) 1. 0 d
O4 O2- 4 f 0.1047(8) 0.493(2) 0.4526(7) 1. 0 d
O5 O2- 2 e 0.3613(15) 0.25 0.0768(14) 1. 0 d
O6 O2- 2 e 0.7612(16) 0.25 0.8196(15) 1. 0 d
O7 O2- 4 f 0.1872(10) 0.004(3) 0.2101(9) 1. 0 d
O8 O2- 2 e 0.0466(15) 0.25 0.2814(13) 1. 0 d
O9 O2- 2 e 0.0975(17) 0.25 0.6333(15) 1. 0 d
O10 O2- 2 e 0.3311(16) 0.25 0.6865(15) 1. 0 d
O11 O2- 4 f 0.9880(18) 0.151(5) 0.8818(16) 0.5 0 d
O12 O2- 4 f 0.8725(18) 0.586(5) 0.9136(16) 0.5 0 d
O13 O2- 4 f 0.8109(20) 0.165(5) 1.0025(17) 0.5 0 d

loop_
_atom_type_symbol
_atom_type_oxidation_number
Bi3+ 3.000
V5+ 5.000
Cl1- -1.000
O2- -2.000
